data_7710442
loop_
_publ_author_name
'Anderson, Kierstyn P.'
'Hua, Ash Sueh'
'Plumley, John B.'
'Ready, Austin D.'
'Rheingold, Arnold L.'
'Peng, Thomas L.'
'Djurovich, Peter I.'
'Kerestes, Christopher'
'Snyder, Neil A.'
'Andrews, Andrew'
'Caram, Justin R.'
'Spokoyny, Alexander M.'

_publ_section_title
;
 Benchmarking the dynamic luminescence properties and UV stability of
 B<sub>18</sub>H<sub>22</sub>-based materials.
;
_journal_issue 24
_journal_name_full 'Dalton transactions (Cambridge, England : 2003)'
_journal_page_first 9223
_journal_page_last 9228
_journal_paper_doi 10.1039/d2dt01225a
_journal_volume 51
_journal_year 2022
_chemical_formula_moiety 'B18 Br2 H20, C6 H6'
_chemical_formula_sum 'C6 H26 B18 Br2'
_chemical_formula_weight 452.67
_space_group_crystal_system monoclinic
_space_group_IT_number 15
_space_group_name_Hall '-C 2yc'
_space_group_name_H-M_alt 'C 1 2/c 1'
_atom_sites_solution_hydrogens mixed
_atom_sites_solution_primary direct
_audit_creation_date 2021-02-01
_audit_creation_method
;
Olex2 1.3
(compiled 2020.11.12 svn.r5f609507 for OlexSys, GUI svn.r6226)
;
_audit_update_record
;
2022-01-10 deposited with the CCDC.	2022-05-18 downloaded from the CCDC.
;
_cell_angle_alpha 90
_cell_angle_beta 99.341(2)
_cell_angle_gamma 90
_cell_formula_units_Z 4
_cell_length_a 18.6214(7)
_cell_length_b 10.4194(3)
_cell_length_c 10.7159(4)
_cell_measurement_reflns_used 4411
_cell_measurement_temperature 100.0
_cell_measurement_theta_max 27.15
_cell_measurement_theta_min 2.84
_cell_volume 2051.57(12)
_computing_cell_refinement 'SAINT v8.34A (Bruker, 2013)'
_computing_data_collection 'APEX2 v2013.6-2 (Bruker, 2013)'
_computing_data_reduction 'SAINT v8.34A (Bruker, 2013)'
_computing_molecular_graphics 'Olex2 1.3 (Dolomanov et al., 2009)'
_computing_publication_material 'Olex2 1.3 (Dolomanov et al., 2009)'
_computing_structure_refinement 'XL  (Sheldrick, 2008)'
_computing_structure_solution 'SHELXS  (Sheldrick, 2008)'
_diffrn_ambient_temperature 100.0
_diffrn_detector 'Bruker APEX-II CCD'
_diffrn_detector_area_resol_mean 7.9
_diffrn_detector_type 'CCD Area Detector'
_diffrn_measured_fraction_theta_full 0.998
_diffrn_measured_fraction_theta_max 0.995
_diffrn_measurement_device 'Kappa Four-Circle Diffractometer'
_diffrn_measurement_device_type 'Bruker APEX II Ultra'
_diffrn_measurement_method '\w and \f scans'
_diffrn_radiation_monochromator 'Double Bounce Multilayer Mirrors'
_diffrn_radiation_probe x-ray
_diffrn_radiation_type MoK\a
_diffrn_radiation_wavelength 0.71073
_diffrn_radiation_xray_symbol K-L~3~
_diffrn_reflns_av_R_equivalents 0.0397
_diffrn_reflns_av_unetI/netI 0.0338
_diffrn_reflns_Laue_measured_fraction_full 0.998
_diffrn_reflns_Laue_measured_fraction_max 0.995
_diffrn_reflns_limit_h_max 23
_diffrn_reflns_limit_h_min -18
_diffrn_reflns_limit_k_max 12
_diffrn_reflns_limit_k_min -13
_diffrn_reflns_limit_l_max 12
_diffrn_reflns_limit_l_min -13
_diffrn_reflns_number 7251
_diffrn_reflns_point_group_measured_fraction_full 0.998
_diffrn_reflns_point_group_measured_fraction_max 0.995
_diffrn_reflns_theta_full 25.242
_diffrn_reflns_theta_max 27.148
_diffrn_reflns_theta_min 2.217
_diffrn_source 'Micro Focus Rotating Anode'
_diffrn_source_current 50.0
_diffrn_source_power 2.5
_diffrn_source_type 'Bruker TXS'
_diffrn_source_voltage 50.0
_diffrn_standards_number 0
_exptl_absorpt_coefficient_mu 3.939
_exptl_absorpt_correction_T_max 0.3330
_exptl_absorpt_correction_T_min 0.2770
_exptl_absorpt_correction_type multi-scan
_exptl_absorpt_process_details
;
SADABS-2016/2 (Bruker,2016/2) was used for absorption correction.
wR2(int) was 0.0565 before and 0.0459 after correction.
The Ratio of minimum to maximum transmission is 0.8318.
The \l/2 correction factor is Not present.
;
_exptl_crystal_colour colourless
_exptl_crystal_colour_primary colourless
_exptl_crystal_density_diffrn 1.466
_exptl_crystal_description block
_exptl_crystal_F_000 888
_exptl_crystal_size_max 0.26
_exptl_crystal_size_mid 0.25
_exptl_crystal_size_min 0.23
_refine_diff_density_max 0.579
_refine_diff_density_min -0.241
_refine_diff_density_rms 0.085
_refine_ls_extinction_method none
_refine_ls_goodness_of_fit_ref 1.101
_refine_ls_hydrogen_treatment mixed
_refine_ls_matrix_type full
_refine_ls_number_parameters 147
_refine_ls_number_reflns 2266
_refine_ls_number_restraints 0
_refine_ls_restrained_S_all 1.101
_refine_ls_R_factor_all 0.0256
_refine_ls_R_factor_gt 0.0227
_refine_ls_shift/su_max 0.002
_refine_ls_shift/su_mean 0.000
_refine_ls_structure_factor_coef Fsqd
_refine_ls_weighting_details 'w=1/[\s^2^(Fo^2^)+(0.0250P)^2^+2.2469P] where P=(Fo^2^+2Fc^2^)/3'
_refine_ls_weighting_scheme calc
_refine_ls_wR_factor_gt 0.0595
_refine_ls_wR_factor_ref 0.0607
_reflns_Friedel_coverage 0.000
_reflns_number_gt 2083
_reflns_number_total 2266
_reflns_threshold_expression 'I > 2\s(I)'
_cod_data_source_file d2dt01225a2.cif
_cod_data_source_block spok203_0m_a
_cod_depositor_comments
;
The following automatic conversions were performed:

data item '_diffrn_radiation_probe' value 'X-ray' was changed to
'x-ray' in accordance with the
/home/data/users/saulius/crontab/automatic-downloads/rss-feeds/RSC/lib/dictionaries/cif_core.dic
dictionary named 'cif_core.dic' version 2.4.2 last updated on
2011-04-26.

Automatic conversion script
Id: cif_fix_values 7556 2019-12-06 15:28:31Z antanas 

 Adding full bibliography for 7710442.cif.
;
_cod_database_code 7710442
_shelx_shelxl_version_number 2018/3
_shelx_space_group_comment
;
The symmetry employed for this shelxl refinement is uniquely defined
by the following loop, which should always be used as a source of
symmetry information in preference to the above space-group names.
They are only intended as comments.
;
_shelx_estimated_absorpt_t_max 0.464
_shelx_estimated_absorpt_t_min 0.427
_olex2_refinement_description
;
1. Fixed Uiso
 At 1.2 times of:
  All B(H) groups, All C(H) groups
2.a Aromatic/amide H refined with riding coordinates:
 C1(H1), C2(H2), C3(H3A), C4(H4A)
2.b Boron cage BH refined with riding coordinates:
 B3(H3), B6(H6), B9(H9)
;
_olex2_submission_special_instructions 'No special instructions were received'

loop_
_space_group_symop_operation_xyz
'x, y, z'
'-x, y, -z+1/2'
'x+1/2, y+1/2, z'
'-x+1/2, y+1/2, -z+1/2'
'-x, -y, -z'
'x, -y, z-1/2'
'-x+1/2, -y+1/2, -z'
'x+1/2, -y+1/2, z-1/2'

loop_
_atom_site_label
_atom_site_type_symbol
_atom_site_fract_x
_atom_site_fract_y
_atom_site_fract_z
_atom_site_U_iso_or_equiv
_atom_site_adp_type
_atom_site_occupancy
_atom_site_site_symmetry_order
_atom_site_calc_flag
_atom_site_refinement_flags_posn
_atom_site_refinement_flags_adp
_atom_site_refinement_flags_occupancy
_atom_site_disorder_assembly
_atom_site_disorder_group
Br1 Br 0.60434(2) 0.81602(2) 0.86436(2) 0.01612(8) Uani 1 1 d . . . . .
B1 B 0.63926(11) 0.79087(18) 0.70254(19) 0.0105(4) Uani 1 1 d . . . . .
B2 B 0.59499(11) 0.8563(2) 0.56376(19) 0.0123(4) Uani 1 1 d . . . . .
H2A H 0.5477(12) 0.914(2) 0.548(2) 0.016(5) Uiso 1 1 d . . . . .
H2B H 0.6440(11) 0.9029(19) 0.5201(19) 0.010(5) Uiso 1 1 d . . . . .
H2C H 0.5878(13) 0.760(2) 0.488(2) 0.021(6) Uiso 1 1 d . . . . .
B3 B 0.67847(10) 0.63988(19) 0.67446(18) 0.0101(4) Uani 1 1 d . . . . .
H3 H 0.675618 0.562462 0.745996 0.012 Uiso 1 1 calc R U . . .
B4 B 0.59642(11) 0.68409(18) 0.5797(2) 0.0118(4) Uani 1 1 d . . . . .
H4 H 0.5480(12) 0.6336(19) 0.578(2) 0.011(5) Uiso 1 1 d . . . . .
B5 B 0.67478(11) 0.58852(19) 0.51743(19) 0.0112(4) Uani 1 1 d . . . . .
H5A H 0.6637(12) 0.494(2) 0.492(2) 0.019(5) Uiso 1 1 d . . . . .
H5B H 0.6685(12) 0.653(2) 0.417(2) 0.016(5) Uiso 1 1 d . . . . .
B6 B 0.75802(11) 0.64886(19) 0.60634(18) 0.0104(4) Uani 1 1 d . . . . .
H6 H 0.806351 0.586452 0.639332 0.012 Uiso 1 1 calc R U . . .
B7 B 0.73731(11) 0.68624(17) 0.44398(19) 0.0093(4) Uani 1 1 d . . . . .
B8 B 0.81479(11) 0.59240(19) 0.37656(18) 0.0115(4) Uani 1 1 d . . . . .
H8 H 0.8019(12) 0.493(2) 0.351(2) 0.016(5) Uiso 1 1 d . . . . .
B9 B 0.76472(11) 0.72060(19) 0.29827(18) 0.0106(4) Uani 1 1 d . . . . .
H9 H 0.726081 0.697117 0.209833 0.013 Uiso 1 1 calc R U . . .
C1 C 0.500000 0.5963(3) 0.250000 0.0178(5) Uani 1 2 d S T P . .
H1 H 0.500000 0.505146 0.250001 0.021 Uiso 1 2 calc R U P . .
C2 C 0.44802(11) 0.66283(18) 0.30333(19) 0.0171(4) Uani 1 1 d . . . . .
H2 H 0.412652 0.617191 0.340389 0.021 Uiso 1 1 calc R U . . .
C3 C 0.44763(11) 0.79607(18) 0.30258(18) 0.0161(4) Uani 1 1 d . . . . .
H3A H 0.411559 0.841523 0.338020 0.019 Uiso 1 1 calc R U . . .
C4 C 0.500000 0.8631(3) 0.250000 0.0163(5) Uani 1 2 d S T P . .
H4A H 0.500001 0.954227 0.250001 0.020 Uiso 1 2 calc R U P . .

loop_
_atom_site_aniso_label
_atom_site_aniso_U_11
_atom_site_aniso_U_22
_atom_site_aniso_U_33
_atom_site_aniso_U_23
_atom_site_aniso_U_13
_atom_site_aniso_U_12
Br1 0.01726(11) 0.02010(12) 0.01279(11) -0.00083(7) 0.00778(7) 0.00104(7)
B1 0.0100(9) 0.0124(9) 0.0099(9) -0.0005(7) 0.0040(7) 0.0005(7)
B2 0.0121(9) 0.0124(9) 0.0130(10) -0.0004(8) 0.0033(8) 0.0020(7)
B3 0.0102(9) 0.0117(9) 0.0088(9) 0.0017(7) 0.0023(7) 0.0004(7)
B4 0.0114(9) 0.0139(10) 0.0103(9) 0.0003(7) 0.0022(7) -0.0019(7)
B5 0.0114(9) 0.0107(9) 0.0118(9) 0.0002(7) 0.0032(7) -0.0012(7)
B6 0.0120(9) 0.0102(9) 0.0093(9) 0.0022(7) 0.0029(7) 0.0006(7)
B7 0.0087(9) 0.0098(9) 0.0096(9) -0.0015(7) 0.0019(7) -0.0004(6)
B8 0.0111(9) 0.0133(9) 0.0110(9) -0.0007(7) 0.0045(7) 0.0008(7)
B9 0.0103(9) 0.0141(9) 0.0080(9) -0.0004(7) 0.0033(7) 0.0002(7)
C1 0.0245(14) 0.0101(12) 0.0184(13) 0.000 0.0026(11) 0.000
C2 0.0153(9) 0.0198(10) 0.0163(9) -0.0003(7) 0.0030(8) -0.0053(7)
C3 0.0145(9) 0.0210(10) 0.0122(9) -0.0032(7) 0.0009(7) 0.0042(7)
C4 0.0216(14) 0.0112(12) 0.0145(12) 0.000 -0.0018(10) 0.000

loop_
_atom_type_symbol
_atom_type_description
_atom_type_scat_dispersion_real
_atom_type_scat_dispersion_imag
_atom_type_scat_source
C C 0.0033 0.0016 'International Tables Vol C Tables 4.2.6.8 and 6.1.1.4'
H H 0.0000 0.0000 'International Tables Vol C Tables 4.2.6.8 and 6.1.1.4'
B B 0.0013 0.0007 'International Tables Vol C Tables 4.2.6.8 and 6.1.1.4'
Br Br -0.2901 2.4595 'International Tables Vol C Tables 4.2.6.8 and 6.1.1.4'

loop_
_geom_angle_atom_site_label_1
_geom_angle_atom_site_label_2
_geom_angle_atom_site_label_3
_geom_angle
_geom_angle_site_symmetry_1
_geom_angle_site_symmetry_3
_geom_angle_publ_flag
B2 B1 Br1 121.95(12) . . ?
B2 B1 B3 110.87(14) . . ?
B2 B1 B4 61.39(11) . . ?
B2 B1 B8 61.14(12) . 7_666 ?
B2 B1 B9 111.13(14) . 7_666 ?
B3 B1 Br1 118.05(12) . . ?
B3 B1 B4 58.51(11) . . ?
B3 B1 B9 60.25(11) . 7_666 ?
B4 B1 Br1 123.68(12) . . ?
B8 B1 Br1 125.64(12) 7_666 . ?
B8 B1 B3 106.34(13) 7_666 . ?
B8 B1 B4 105.27(13) 7_666 . ?
B8 B1 B9 59.08(11) 7_666 7_666 ?
B9 B1 Br1 119.07(13) 7_666 . ?
B9 B1 B4 106.14(13) 7_666 . ?
B1 B2 H2A 129.6(11) . . ?
B1 B2 H2B 102.1(10) . . ?
B1 B2 H2C 102.7(10) . . ?
B1 B2 B4 61.70(12) . . ?
B1 B2 B8 61.08(12) . 7_666 ?
H2A B2 H2B 112.1(15) . . ?
H2A B2 H2C 110.0(16) . . ?
H2B B2 H2C 94.6(14) . . ?
B4 B2 H2A 125.4(12) . . ?
B4 B2 H2B 116.2(10) . . ?
B4 B2 H2C 43.7(10) . . ?
B8 B2 H2A 127.1(12) 7_666 . ?
B8 B2 H2B 44.1(10) 7_666 . ?
B8 B2 H2C 117.2(10) 7_666 . ?
B8 B2 B4 105.45(14) 7_666 . ?
B1 B3 H3 117.0 . . ?
B1 B3 B9 60.23(11) . 7_666 ?
B4 B3 B1 61.51(11) . . ?
B4 B3 H3 116.9 . . ?
B4 B3 B5 68.30(12) . . ?
B4 B3 B6 117.36(14) . . ?
B4 B3 B9 108.47(14) . 7_666 ?
B5 B3 B1 118.54(14) . . ?
B5 B3 H3 115.9 . . ?
B5 B3 B6 61.50(11) . . ?
B5 B3 B9 109.47(13) . 7_666 ?
B6 B3 B1 114.81(14) . . ?
B6 B3 H3 117.4 . . ?
B6 B3 B9 60.64(11) . 7_666 ?
B9 B3 H3 124.4 7_666 . ?
B1 B4 H2C 99.7(11) . . ?
B1 B4 H4 126.8(11) . . ?
B1 B4 B5 107.11(13) . . ?
B2 B4 B1 56.91(11) . . ?
B2 B4 H2C 45.4(11) . . ?
B2 B4 H4 120.1(11) . . ?
B2 B4 B5 118.13(13) . . ?
H2C B4 H4 108.0(16) . . ?
B3 B4 B1 59.98(11) . . ?
B3 B4 B2 108.33(14) . . ?
B3 B4 H2C 127.6(11) . . ?
B3 B4 H4 123.1(12) . . ?
B3 B4 B5 55.92(10) . . ?
B5 B4 H2C 93.5(11) . . ?
B5 B4 H4 115.3(11) . . ?
B3 B5 B4 55.78(10) . . ?
B3 B5 H5A 121.5(12) . . ?
B3 B5 H5B 129.6(10) . . ?
B3 B5 B6 59.27(11) . . ?
B3 B5 B7 108.40(14) . . ?
B4 B5 H5A 116.5(12) . . ?
B4 B5 H5B 92.7(10) . . ?
H5A B5 H5B 107.2(16) . . ?
B6 B5 B4 105.45(13) . . ?
B6 B5 H5A 126.3(13) . . ?
B6 B5 H5B 102.5(10) . . ?
B6 B5 B7 58.38(11) . . ?
B7 B5 B4 115.14(13) . . ?
B7 B5 H5A 122.0(12) . . ?
B7 B5 H5B 46.1(10) . . ?
B3 B6 B5 59.24(11) . . ?
B3 B6 H6 121.8 . . ?
B3 B6 B7 105.02(13) . 7_666 ?
B3 B6 B7 110.94(14) . . ?
B3 B6 B9 60.69(11) . 7_666 ?
B5 B6 H6 123.0 . . ?
B5 B6 B7 104.69(13) . 7_666 ?
B7 B6 B5 61.46(11) . . ?
B7 B6 H6 124.8 7_666 . ?
B7 B6 H6 118.4 . . ?
B7 B6 B7 60.59(12) . 7_666 ?
B7 B6 B9 111.15(14) . 7_666 ?
B9 B6 B5 107.73(13) 7_666 . ?
B9 B6 H6 120.8 7_666 . ?
B9 B6 B7 58.40(11) 7_666 7_666 ?
B5 B7 H5B 43.7(10) . . ?
B5 B7 B8 115.99(12) . . ?
B6 B7 B5 136.59(14) 7_666 . ?
B6 B7 B5 60.16(11) . . ?
B6 B7 H5B 106.0(10) 7_666 . ?
B6 B7 H5B 101.9(10) . . ?
B6 B7 B6 119.41(12) . 7_666 ?
B6 B7 B7 60.90(13) . 7_666 ?
B6 B7 B8 101.30(13) . . ?
B6 B7 B8 106.75(12) 7_666 . ?
B7 B7 B5 103.98(16) 7_666 . ?
B7 B7 H5B 118.6(10) 7_666 . ?
B7 B7 B6 58.50(12) 7_666 7_666 ?
B7 B7 B8 118.74(17) 7_666 . ?
B8 B7 H5B 122.4(9) . . ?
B9 B7 B5 142.88(15) . . ?
B9 B7 H5B 105.9(10) . . ?
B9 B7 B6 60.39(11) . 7_666 ?
B9 B7 B6 150.86(15) . . ?
B9 B7 B7 111.06(16) . 7_666 ?
B9 B7 B8 55.98(10) . . ?
B1 B8 B2 57.79(11) 7_666 7_666 ?
B1 B8 B7 105.81(13) 7_666 . ?
B1 B8 H8 129.5(11) 7_666 . ?
B2 B8 B7 115.02(13) 7_666 . ?
B2 B8 H8 122.2(12) 7_666 . ?
B7 B8 H8 114.7(11) . . ?
B9 B8 B1 60.87(11) . 7_666 ?
B9 B8 B2 109.82(14) . 7_666 ?
B9 B8 B7 55.74(10) . . ?
B9 B8 H8 121.7(12) . . ?
B1 B9 B3 59.52(11) 7_666 7_666 ?
B1 B9 H9 119.0 7_666 . ?
B3 B9 H9 126.6 7_666 . ?
B6 B9 B1 112.41(14) 7_666 7_666 ?
B6 B9 B3 58.66(11) 7_666 7_666 ?
B6 B9 H9 118.0 7_666 . ?
B7 B9 B1 115.12(14) . 7_666 ?
B7 B9 B3 105.61(13) . 7_666 ?
B7 B9 B6 61.20(10) . 7_666 ?
B7 B9 B8 68.28(11) . . ?
B7 B9 H9 117.9 . . ?
B8 B9 B1 60.05(11) . 7_666 ?
B8 B9 B3 106.52(14) . 7_666 ?
B8 B9 B6 117.35(14) . 7_666 ?
B8 B9 H9 117.1 . . ?
C2 C1 H1 120.0 . . ?
C2 C1 H1 120.0 2_655 . ?
C2 C1 C2 120.0(2) 2_655 . ?
C1 C2 H2 120.0 . . ?
C1 C2 C3 120.04(18) . . ?
C3 C2 H2 120.0 . . ?
C2 C3 H3A 120.0 . . ?
C2 C3 C4 120.06(18) . . ?
C4 C3 H3A 120.0 . . ?
C3 C4 C3 119.8(2) . 2_655 ?
C3 C4 H4A 120.1 . . ?
C3 C4 H4A 120.1 2_655 . ?

loop_
_geom_bond_atom_site_label_1
_geom_bond_atom_site_label_2
_geom_bond_distance
_geom_bond_site_symmetry_2
_geom_bond_publ_flag
Br1 B1 1.9658(19) . ?
B1 B2 1.720(3) . ?
B1 B3 1.781(3) . ?
B1 B4 1.807(3) . ?
B1 B8 1.779(3) 7_666 ?
B1 B9 1.794(3) 7_666 ?
B2 H2A 1.06(2) . ?
B2 H2B 1.19(2) . ?
B2 H2C 1.28(2) . ?
B2 B4 1.802(3) . ?
B2 B8 1.780(3) 7_666 ?
B3 H3 1.1200 . ?
B3 B4 1.753(3) . ?
B3 B5 1.756(3) . ?
B3 B6 1.757(3) . ?
B3 B9 1.794(3) 7_666 ?
B4 H2C 1.25(2) . ?
B4 H4 1.04(2) . ?
B4 B5 1.970(3) . ?
B5 H5A 1.04(2) . ?
B5 H5B 1.26(2) . ?
B5 B6 1.796(3) . ?
B5 B7 1.819(3) . ?
B6 H6 1.1200 . ?
B6 B7 1.763(3) . ?
B6 B7 1.807(3) 7_666 ?
B6 B9 1.793(3) 7_666 ?
B7 H5B 1.31(2) . ?
B7 B7 1.802(4) 7_666 ?
B7 B8 1.974(3) . ?
B7 B9 1.757(3) . ?
B8 H8 1.09(2) . ?
B8 B9 1.762(3) . ?
B9 H9 1.1200 . ?
C1 H1 0.9500 . ?
C1 C2 1.387(2) . ?
C1 C2 1.387(2) 2_655 ?
C2 H2 0.9500 . ?
C2 C3 1.388(3) . ?
C3 H3A 0.9500 . ?
C3 C4 1.391(2) . ?
C4 H4A 0.9500 . ?

loop_
_geom_torsion_atom_site_label_1
_geom_torsion_atom_site_label_2
_geom_torsion_atom_site_label_3
_geom_torsion_atom_site_label_4
_geom_torsion
_geom_torsion_site_symmetry_1
_geom_torsion_site_symmetry_2
_geom_torsion_site_symmetry_3
_geom_torsion_site_symmetry_4
_geom_torsion_publ_flag
Br1 B1 B2 B4 -113.84(15) . . . . ?
Br1 B1 B2 B8 116.12(15) . . . 7_666 ?
Br1 B1 B3 B4 114.23(14) . . . . ?
Br1 B1 B3 B5 153.51(13) . . . . ?
Br1 B1 B3 B6 -136.80(13) . . . . ?
Br1 B1 B3 B9 -109.25(15) . . . 7_666 ?
Br1 B1 B4 B2 111.16(16) . . . . ?
Br1 B1 B4 B3 -104.75(15) . . . . ?
Br1 B1 B4 B5 -136.00(13) . . . . ?
B1 B2 B4 B3 -32.33(13) . . . . ?
B1 B2 B4 B5 -92.85(16) . . . . ?
B1 B3 B4 B2 31.17(12) . . . . ?
B1 B3 B4 B5 143.23(13) . . . . ?
B1 B3 B5 B4 -36.79(13) . . . . ?
B1 B3 B5 B6 104.37(16) . . . . ?
B1 B3 B5 B7 71.58(18) . . . . ?
B1 B3 B6 B5 -110.36(16) . . . . ?
B1 B3 B6 B7 -75.76(18) . . . . ?
B1 B3 B6 B7 -11.97(19) . . . 7_666 ?
B1 B3 B6 B9 27.43(14) . . . 7_666 ?
B1 B8 B9 B3 -38.59(12) 7_666 . . 7_666 ?
B1 B8 B9 B6 -101.38(16) 7_666 . . 7_666 ?
B1 B8 B9 B7 -139.20(14) 7_666 . . . ?
B2 B1 B3 B4 -33.43(14) . . . . ?
B2 B1 B3 B5 5.9(2) . . . . ?
B2 B1 B3 B6 75.54(18) . . . . ?
B2 B1 B3 B9 103.09(15) . . . 7_666 ?
B2 B1 B4 B3 144.10(14) . . . . ?
B2 B1 B4 B5 112.85(14) . . . . ?
B2 B8 B9 B1 31.83(13) 7_666 . . 7_666 ?
B2 B8 B9 B3 -6.76(17) 7_666 . . 7_666 ?
B2 B8 B9 B6 -69.55(18) 7_666 . . 7_666 ?
B2 B8 B9 B7 -107.37(14) 7_666 . . . ?
B3 B1 B2 B4 32.35(13) . . . . ?
B3 B1 B2 B8 -97.68(14) . . . 7_666 ?
B3 B1 B4 B2 -144.10(14) . . . . ?
B3 B1 B4 B5 -31.25(12) . . . . ?
B3 B5 B6 B7 -98.96(14) . . . 7_666 ?
B3 B5 B6 B7 -142.87(14) . . . . ?
B3 B5 B6 B9 -37.96(13) . . . 7_666 ?
B3 B5 B7 B6 -69.4(2) . . . 7_666 ?
B3 B5 B7 B6 33.15(13) . . . . ?
B3 B5 B7 B7 -10.8(2) . . . 7_666 ?
B3 B5 B7 B8 121.52(15) . . . . ?
B3 B5 B7 B9 -171.3(2) . . . . ?
B3 B6 B7 B5 -33.73(13) . . . . ?
B3 B6 B7 B6 95.91(16) . . . 7_666 ?
B3 B6 B7 B7 95.91(16) . . . 7_666 ?
B3 B6 B7 B8 -147.35(13) . . . . ?
B3 B6 B7 B9 177.1(3) . . . . ?
B4 B1 B2 B8 -130.03(13) . . . 7_666 ?
B4 B1 B3 B5 39.28(14) . . . . ?
B4 B1 B3 B6 108.98(16) . . . . ?
B4 B1 B3 B9 136.52(14) . . . 7_666 ?
B4 B3 B5 B6 141.17(14) . . . . ?
B4 B3 B5 B7 108.37(14) . . . . ?
B4 B3 B6 B5 -40.99(15) . . . . ?
B4 B3 B6 B7 57.40(18) . . . 7_666 ?
B4 B3 B6 B7 -6.4(2) . . . . ?
B4 B3 B6 B9 96.79(16) . . . 7_666 ?
B4 B5 B6 B3 32.54(12) . . . . ?
B4 B5 B6 B7 -110.33(13) . . . . ?
B4 B5 B6 B7 -66.42(15) . . . 7_666 ?
B4 B5 B6 B9 -5.42(16) . . . 7_666 ?
B4 B5 B7 B6 -9.3(3) . . . 7_666 ?
B4 B5 B7 B6 93.24(15) . . . . ?
B4 B5 B7 B7 49.3(2) . . . 7_666 ?
B4 B5 B7 B8 -178.39(13) . . . . ?
B4 B5 B7 B9 -111.2(2) . . . . ?
B5 B3 B4 B1 -143.23(13) . . . . ?
B5 B3 B4 B2 -112.06(14) . . . . ?
B5 B3 B6 B7 98.39(14) . . . 7_666 ?
B5 B3 B6 B7 34.59(13) . . . . ?
B5 B3 B6 B9 137.79(14) . . . 7_666 ?
B5 B6 B7 B6 129.64(16) . . . 7_666 ?
B5 B6 B7 B7 129.64(16) . . . 7_666 ?
B5 B6 B7 B8 -113.61(13) . . . . ?
B5 B6 B7 B9 -149.2(3) . . . . ?
B5 B7 B9 B1 -127.8(2) . . . 7_666 ?
B5 B7 B9 B3 169.0(2) . . . 7_666 ?
B5 B7 B9 B6 129.3(3) . . . 7_666 ?
B5 B7 B9 B8 -89.1(2) . . . . ?
B6 B3 B4 B1 -104.88(16) . . . . ?
B6 B3 B4 B2 -73.72(18) . . . . ?
B6 B3 B4 B5 38.35(14) . . . . ?
B6 B3 B5 B4 -141.17(14) . . . . ?
B6 B3 B5 B7 -32.80(13) . . . . ?
B6 B5 B7 B6 -102.5(2) . . . 7_666 ?
B6 B5 B7 B7 -43.90(15) . . . 7_666 ?
B6 B5 B7 B8 88.37(15) . . . . ?
B6 B5 B7 B9 155.6(3) . . . . ?
B6 B7 B9 B1 102.87(16) 7_666 . . 7_666 ?
B6 B7 B9 B1 4.8(4) . . . 7_666 ?
B6 B7 B9 B3 39.66(13) 7_666 . . 7_666 ?
B6 B7 B9 B3 -58.4(3) . . . 7_666 ?
B6 B7 B9 B6 -98.1(3) . . . 7_666 ?
B6 B7 B9 B8 141.58(14) 7_666 . . . ?
B6 B7 B9 B8 43.5(3) . . . . ?
B7 B5 B6 B3 142.87(14) . . . . ?
B7 B5 B6 B7 43.91(14) . . . 7_666 ?
B7 B5 B6 B9 104.91(14) . . . 7_666 ?
B7 B6 B7 B5 -129.64(16) 7_666 . . . ?
B7 B6 B7 B6 0.002(1) 7_666 . . 7_666 ?
B7 B6 B7 B8 116.74(16) 7_666 . . . ?
B7 B6 B7 B9 81.2(3) 7_666 . . . ?
B7 B7 B9 B1 72.5(2) 7_666 . . 7_666 ?
B7 B7 B9 B3 9.3(2) 7_666 . . 7_666 ?
B7 B7 B9 B6 -30.37(16) 7_666 . . 7_666 ?
B7 B7 B9 B8 111.21(19) 7_666 . . . ?
B7 B8 B9 B1 139.20(14) . . . 7_666 ?
B7 B8 B9 B3 100.60(14) . . . 7_666 ?
B7 B8 B9 B6 37.82(13) . . . 7_666 ?
B8 B1 B2 B4 130.03(13) 7_666 . . . ?
B8 B1 B3 B4 -98.18(15) 7_666 . . . ?
B8 B1 B3 B5 -58.90(19) 7_666 . . . ?
B8 B1 B3 B6 10.80(19) 7_666 . . . ?
B8 B1 B3 B9 38.35(13) 7_666 . . 7_666 ?
B8 B1 B4 B2 -44.03(13) 7_666 . . . ?
B8 B1 B4 B3 100.07(14) 7_666 . . . ?
B8 B1 B4 B5 68.81(15) 7_666 . . . ?
B8 B2 B4 B1 44.05(12) 7_666 . . . ?
B8 B2 B4 B3 11.72(17) 7_666 . . . ?
B8 B2 B4 B5 -48.80(19) 7_666 . . . ?
B8 B7 B9 B1 -38.71(13) . . . 7_666 ?
B8 B7 B9 B3 -101.92(14) . . . 7_666 ?
B8 B7 B9 B6 -141.58(14) . . . 7_666 ?
B9 B1 B2 B4 97.39(15) 7_666 . . . ?
B9 B1 B2 B8 -32.64(13) 7_666 . . 7_666 ?
B9 B1 B3 B4 -136.52(14) 7_666 . . . ?
B9 B1 B3 B5 -97.24(16) 7_666 . . . ?
B9 B1 B3 B6 -27.55(14) 7_666 . . . ?
B9 B1 B4 B2 -105.65(15) 7_666 . . . ?
B9 B1 B4 B3 38.45(13) 7_666 . . . ?
B9 B1 B4 B5 7.20(17) 7_666 . . . ?
B9 B3 B4 B1 -39.03(13) 7_666 . . . ?
B9 B3 B4 B2 -7.86(18) 7_666 . . . ?
B9 B3 B4 B5 104.20(14) 7_666 . . . ?
B9 B3 B5 B4 -102.77(15) 7_666 . . . ?
B9 B3 B5 B6 38.40(13) 7_666 . . . ?
B9 B3 B5 B7 5.60(18) 7_666 . . . ?
B9 B3 B6 B5 -137.79(14) 7_666 . . . ?
B9 B3 B6 B7 -39.40(13) 7_666 . . 7_666 ?
B9 B3 B6 B7 -103.19(15) 7_666 . . . ?
B9 B6 B7 B5 -99.29(15) 7_666 . . . ?
B9 B6 B7 B6 30.36(16) 7_666 . . 7_666 ?
B9 B6 B7 B7 30.36(16) 7_666 . . 7_666 ?
B9 B6 B7 B8 147.10(13) 7_666 . . . ?
B9 B6 B7 B9 111.5(3) 7_666 . . . ?
C1 C2 C3 C4 -0.9(3) . . . . ?
C2 C1 C2 C3 0.46(14) 2_655 . . . ?
C2 C3 C4 C3 0.47(14) . . . 2_655 ?
